data_4020906
loop_
_publ_author_name
'Yoshiaki Nishibayashi'
'Masato Yoshikawa'
'Youichi Inada'
'Masanobu Hidai'
'Sakae Uemura'

_publ_section_title
;
 Ruthenium-Catalyzed Cycloaddition between
 Propargylic Alcohols and Cyclic 1,3-Dicarbonyl Compounds
 via an Allenylidene Intermediate
;
_journal_name_full 'Journal of Organic Chemistry'
_journal_page_first 3408
_journal_page_last 3412
_journal_paper_doi 10.1021/jo0357465
_journal_volume 69
_journal_year 2004
_chemical_formula_moiety 'C13 H10 O3 '
_chemical_formula_sum 'C13 H10 O3'
_chemical_formula_weight 214.22
_space_group_IT_number 45
_symmetry_cell_setting orthorhombic
_symmetry_Int_Tables_number 45
_symmetry_space_group_name_Hall 'I 2 -2c'
_symmetry_space_group_name_H-M 'I b a 2'
_cell_angle_alpha 90
_cell_angle_beta 90
_cell_angle_gamma 90
_cell_formula_units_Z 8
_cell_length_a 16.5752(2)
_cell_length_b 17.3959(1)
_cell_length_c 7.3023(1)
_cell_measurement_temperature 296.1
_cell_volume 2105.55(3)
_exptl_crystal_density_diffrn 1.351
_cod_original_formula_sum 'C13 H10 O3 '
_cod_database_code 4020906

loop_
_symmetry_equiv_pos_as_xyz
x,y,z
x+1/2,y+1/2,z+1/2
-x+1/2,y+1/2,z
-x,y,z+1/2
x+1/2,-y+1/2,z
x,-y,z+1/2
-x,-y,z
-x+1/2,-y+1/2,z+1/2

loop_
_atom_site_label
_atom_site_type_symbol
_atom_site_fract_x
_atom_site_fract_y
_atom_site_fract_z
_atom_site_U_iso_or_equiv
_atom_site_adp_type
_atom_site_occupancy
_atom_site_symmetry_multiplicity
_atom_site_calc_flag
_atom_site_refinement_flags
_atom_site_disorder_assembly
_atom_site_disorder_group
O1 O 0.1956(3) 0.0732(3) -0.0643(7) 0.053(2) Uani 1.00 1 d . . .
O2 O 0.1432(4) 0.1577(4) 0.5353(9) 0.066(2) Uani 1.00 1 d . . .
O3 O 0.0760(3) 0.0802(3) 0.3415(7) 0.055(2) Uani 1.00 1 d . . .
C1 C 0.3367(4) 0.1591(4) 0.353(1) 0.0416 Uiso 1.00 1 d . . .
C2 C 0.3505(4) 0.0845(4) 0.410(1) 0.0492 Uiso 1.00 1 d . . .
C3 C 0.4114(5) 0.0681(5) 0.537(1) 0.0615 Uiso 1.00 1 d . . .
C4 C 0.4565(5) 0.1278(5) 0.607(1) 0.0668 Uiso 1.00 1 d . . .
C5 C 0.4449(5) 0.2009(5) 0.550(1) 0.0678 Uiso 1.00 1 d . . .
C6 C 0.3848(4) 0.2179(5) 0.425(1) 0.0550 Uiso 1.00 1 d . . .
C7 C 0.2722(4) 0.1771(4) 0.210(1) 0.039(2) Uani 1.00 1 d . . .
C8 C 0.3029(4) 0.1593(4) 0.018(1) 0.041(2) Uani 1.00 1 d . . .
C9 C 0.2675(4) 0.1133(4) -0.098(1) 0.046(2) Uani 1.00 1 d . . .
C10 C 0.1953(4) 0.1314(4) 0.231(1) 0.037(2) Uani 1.00 1 d . . .
C11 C 0.1651(4) 0.0866(5) 0.104(1) 0.041(2) Uani 1.00 1 d . . .
C12 C 0.0877(5) 0.0509(5) 0.162(1) 0.057(3) Uani 1.00 1 d . . .
C13 C 0.1403(4) 0.1279(4) 0.388(1) 0.045(2) Uani 1.00 1 d . . .
H1 H 0.3193(4) 0.0442(4) 0.358(1) 0.000(1) Uiso 1.00 1 c . . .
H2 H 0.4192(5) 0.0167(5) 0.577(1) 0.000(1) Uiso 1.00 1 c . . .
H3 H 0.4984(5) 0.1164(5) 0.691(1) 0.001(1) Uiso 1.00 1 c . . .
H4 H 0.4771(5) 0.2410(5) 0.600(1) 0.001(1) Uiso 1.00 1 c . . .
H5 H 0.3761(4) 0.2693(5) 0.386(1) 0.000(1) Uiso 1.00 1 c . . .
H6 H 0.3511(4) 0.1840(4) -0.020(1) 0.049(2) Uiso 1.00 1 c . . .
H7 H 0.2921(4) 0.1060(4) -0.214(1) 0.055(2) Uiso 1.00 1 c . . .
H8 H 0.2596(4) 0.2303(4) 0.218(1) 0.046(2) Uiso 1.00 1 c . . .
H9 H 0.0939(5) -0.0034(5) 0.167(1) 0.069(3) Uiso 1.00 1 c . . .
H10 H 0.0447(5) 0.0635(5) 0.082(1) 0.069(3) Uiso 1.00 1 c . . .

loop_
_atom_site_aniso_label
_atom_site_aniso_U_11
_atom_site_aniso_U_22
_atom_site_aniso_U_33
_atom_site_aniso_U_12
_atom_site_aniso_U_13
_atom_site_aniso_U_23
O1 0.060(3) 0.064(4) 0.036(3) -0.016(3) 0.003(3) -0.011(3)
O2 0.075(4) 0.078(4) 0.044(3) -0.015(3) 0.016(4) -0.010(4)
O3 0.044(3) 0.073(4) 0.048(3) -0.015(3) 0.006(3) -0.001(3)
C7 0.031(3) 0.039(4) 0.046(4) -0.000(3) -0.002(4) -0.002(4)
C8 0.035(4) 0.050(4) 0.039(4) -0.004(3) 0.007(4) 0.012(4)
C9 0.049(4) 0.058(5) 0.032(4) 0.007(4) 0.006(4) 0.000(4)
C10 0.029(3) 0.046(4) 0.036(4) 0.003(3) -0.002(3) -0.001(4)
C11 0.035(4) 0.053(5) 0.036(4) -0.002(4) -0.003(3) 0.004(4)
C12 0.036(4) 0.082(6) 0.054(5) -0.017(4) -0.008(4) 0.006(5)
C13 0.037(4) 0.057(5) 0.041(5) 0.002(4) 0.006(4) 0.002(4)

loop_
_geom_bond_atom_site_label_1
_geom_bond_site_symmetry_1
_geom_bond_atom_site_label_2
_geom_bond_site_symmetry_2
_geom_bond_distance
_geom_bond_publ_flag
O1 . C9 . 1.402(8) yes
O1 . C11 . 1.348(9) yes
O2 . C13 . 1.197(9) yes
O3 . C12 . 1.418(9) yes
O3 . C13 . 1.392(9) yes
C1 . C2 . 1.38(1) yes
C1 . C6 . 1.40(1) yes
C1 . C7 . 1.53(1) yes
C2 . C3 . 1.401(12) yes
C2 . H1 . 0.950 no
C3 . C4 . 1.378(11) yes
C3 . H2 . 0.950 no
C4 . C5 . 1.353(11) yes
C4 . H3 . 0.950 no
C5 . C6 . 1.383(11) yes
C5 . H4 . 0.950 no
C6 . H5 . 0.950 no
C7 . C8 . 1.525(11) yes
C7 . C10 . 1.509(9) yes
C7 . H8 . 0.950 no
C8 . C9 . 1.31(1) yes
C8 . H6 . 0.950 no
C9 . H7 . 0.950 no
C10 . C11 . 1.31(1) yes
C10 . C13 . 1.47(1) yes
C11 . C12 . 1.49(1) yes
C12 . H9 . 0.950 no
C12 . H10 . 0.950 no
